data_4301219
loop_
_publ_author_name
'Fei-Yan Yi'
'Na Zhao'
'Wei Wu'
'Jiang-Gao Mao'

_publ_section_title
;
Syntheses and Crystal Structures of Novel Manganese(II) or Cadmium(II)
Arsonates with Dinuclear Clusters or 1D Arrays
;
_journal_name_full 'Inorganic Chemistry'
_journal_page_first 628
_journal_page_last 637
_journal_paper_doi 10.1021/ic8016535
_journal_volume 48
_journal_year 2009
_chemical_formula_sum 'C30 H24 As Cl Mn N4 O8'
_chemical_formula_weight 733.84
_chemical_name_systematic
; 
 ? 
;
_space_group_IT_number 14
_symmetry_cell_setting monoclinic
_symmetry_space_group_name_Hall '-P 2yn'
_symmetry_space_group_name_H-M 'P 1 21/n 1'
_atom_sites_solution_hydrogens geom
_atom_sites_solution_primary direct
_atom_sites_solution_secondary difmap
_audit_creation_method SHELXL-97
_cell_angle_alpha 90.00
_cell_angle_beta 102.496(5)
_cell_angle_gamma 90.00
_cell_formula_units_Z 4
_cell_length_a 13.804(5)
_cell_length_b 8.326(3)
_cell_length_c 27.131(10)
_cell_measurement_reflns_used 4389
_cell_measurement_temperature 293(2)
_cell_measurement_theta_max 27.4758
_cell_measurement_theta_min 2.5637
_cell_volume 3044.4(19)
_computing_cell_refinement 'CrystalClear (Rigaku/MSC Inc., 2005)'
_computing_data_collection 'CrystalClear (Rigaku/MSC Inc., 2005)'
_computing_data_reduction 'CrystalClear (Rigaku/MSC Inc., 2005)'
_computing_structure_refinement 'SHELXL-97 (Sheldrick, 1997)'
_computing_structure_solution 'SHELXS-97 (Sheldrick, 1990)'
_diffrn_ambient_temperature 293(2)
_diffrn_detector_area_resol_mean 28.5714
_diffrn_measured_fraction_theta_full 0.996
_diffrn_measured_fraction_theta_max 0.996
_diffrn_measurement_device_type 'Saturn70 (4x4 bin mode)'
_diffrn_measurement_method CCD_Profile_fitting
_diffrn_radiation_monochromator graphite
_diffrn_radiation_source 'fine-focus sealed tube'
_diffrn_radiation_type MoK\a
_diffrn_radiation_wavelength 0.71073
_diffrn_reflns_av_R_equivalents 0.0830
_diffrn_reflns_av_sigmaI/netI 0.0887
_diffrn_reflns_limit_h_max 17
_diffrn_reflns_limit_h_min -16
_diffrn_reflns_limit_k_max 9
_diffrn_reflns_limit_k_min -10
_diffrn_reflns_limit_l_max 33
_diffrn_reflns_limit_l_min -35
_diffrn_reflns_number 22737
_diffrn_reflns_theta_full 27.43
_diffrn_reflns_theta_max 27.43
_diffrn_reflns_theta_min 2.88
_exptl_absorpt_coefficient_mu 1.658
_exptl_absorpt_correction_T_max 1.0000
_exptl_absorpt_correction_T_min 0.8810
_exptl_absorpt_correction_type multi-scan
_exptl_crystal_colour yellow
_exptl_crystal_density_diffrn 1.601
_exptl_crystal_density_method 'not measured'
_exptl_crystal_description Prism
_exptl_crystal_F_000 1484
_exptl_crystal_size_max 0.0900
_exptl_crystal_size_mid 0.0400
_exptl_crystal_size_min 0.0300
_refine_diff_density_max 0.762
_refine_diff_density_min -0.569
_refine_diff_density_rms 0.093
_refine_ls_extinction_method none
_refine_ls_goodness_of_fit_ref 1.067
_refine_ls_hydrogen_treatment constr
_refine_ls_matrix_type full
_refine_ls_number_parameters 406
_refine_ls_number_reflns 6913
_refine_ls_number_restraints 0
_refine_ls_restrained_S_all 1.067
_refine_ls_R_factor_all 0.1238
_refine_ls_R_factor_gt 0.0752
_refine_ls_shift/su_max 0.001
_refine_ls_shift/su_mean 0.000
_refine_ls_structure_factor_coef Fsqd
_refine_ls_weighting_details 'calc w=1/[\s^2^(Fo^2^)+(0.0758P)^2^+1.6588P] where P=(Fo^2^+2Fc^2^)/3'
_refine_ls_weighting_scheme calc
_refine_ls_wR_factor_gt 0.1584
_refine_ls_wR_factor_ref 0.1835
_reflns_number_gt 4379
_reflns_number_total 6913
_reflns_threshold_expression >2sigma(I)
_cod_data_source_file ic8016535_si_002_6.cif
_cod_data_source_block c6
_cod_depositor_comments
;
The following automatic conversions were performed:
'_exptl_absorpt_correction_type' value 'Multi-scan' changed to
'multi-scan' according to
'/home/saulius/struct/CIF-dictionaries/cif_core.dic' dictionary named
'cif_core.dic' version 2.4.1 from 2010-06-29.

Automatic conversion script
Id: cif_fix_enum 1527 2010-12-29 10:47:43Z saulius 
;
_cod_original_cell_volume 3044.1(19)
_cod_original_sg_symbol_H-M 'P 21/n'
_cod_database_code 4301219

loop_
_symmetry_equiv_pos_as_xyz
'x, y, z'
'-x+1/2, y+1/2, -z+1/2'
'-x, -y, -z'
'x-1/2, -y-1/2, z-1/2'

loop_
_atom_site_label
_atom_site_type_symbol
_atom_site_fract_x
_atom_site_fract_y
_atom_site_fract_z
_atom_site_U_iso_or_equiv
_atom_site_adp_type
_atom_site_occupancy
_atom_site_symmetry_multiplicity
_atom_site_calc_flag
_atom_site_refinement_flags
_atom_site_disorder_assembly
_atom_site_disorder_group
Mn1 Mn 0.77671(6) 1.08781(10) 0.34181(3) 0.0409(2) Uani 1 1 d . . .
As1 As 0.64619(4) 0.84315(6) 0.24184(2) 0.03882(18) Uani 1 1 d . . .
Cl1 Cl 0.2215(2) 1.0654(3) 0.05873(10) 0.1066(9) Uani 1 1 d . . .
N1 N 0.9182(3) 0.9522(5) 0.33770(19) 0.0469(11) Uani 1 1 d . . .
N2 N 0.8875(3) 1.1412(5) 0.41542(18) 0.0460(11) Uani 1 1 d . . .
N3 N 0.6444(3) 1.2209(6) 0.35774(18) 0.0481(11) Uani 1 1 d . . .
N4 N 0.6994(3) 0.9185(6) 0.38702(18) 0.0482(11) Uani 1 1 d . . .
C1 C 0.4701(5) 0.9630(11) 0.4364(3) 0.079(2) Uani 1 1 d . . .
H1A H 0.4319 0.9055 0.4546 0.094 Uiso 1 1 calc R . .
C2 C 0.4408(5) 1.1068(10) 0.4199(3) 0.079(2) Uani 1 1 d . . .
H2B H 0.3823 1.1480 0.4265 0.094 Uiso 1 1 calc R . .
C3 C 0.4960(4) 1.2012(8) 0.3920(2) 0.0571(16) Uani 1 1 d . . .
C4 C 0.4669(5) 1.3524(9) 0.3715(3) 0.072(2) Uani 1 1 d . . .
H4A H 0.4078 1.3978 0.3759 0.087 Uiso 1 1 calc R . .
C5 C 0.5248(5) 1.4333(9) 0.3450(3) 0.072(2) Uani 1 1 d . . .
H5A H 0.5054 1.5331 0.3309 0.086 Uiso 1 1 calc R . .
C6 C 0.6136(5) 1.3640(8) 0.3396(3) 0.0585(16) Uani 1 1 d . . .
H6A H 0.6536 1.4214 0.3223 0.070 Uiso 1 1 calc R . .
C7 C 0.5863(4) 1.1368(7) 0.3828(2) 0.0472(14) Uani 1 1 d . . .
C8 C 0.6170(4) 0.9793(7) 0.4000(2) 0.0469(14) Uani 1 1 d . . .
C9 C 0.7278(5) 0.7709(8) 0.4021(2) 0.0591(16) Uani 1 1 d . . .
H9A H 0.7838 0.7281 0.3932 0.071 Uiso 1 1 calc R . .
C10 C 0.6756(6) 0.6757(8) 0.4313(3) 0.069(2) Uani 1 1 d . . .
H10A H 0.6978 0.5734 0.4420 0.083 Uiso 1 1 calc R . .
C11 C 0.5924(6) 0.7381(9) 0.4433(3) 0.073(2) Uani 1 1 d . . .
H11A H 0.5574 0.6771 0.4623 0.087 Uiso 1 1 calc R . .
C12 C 0.5585(5) 0.8919(8) 0.4276(3) 0.0623(17) Uani 1 1 d . . .
C13 C 1.1735(5) 0.9820(9) 0.4147(3) 0.076(2) Uani 1 1 d . . .
H13A H 1.2372 0.9453 0.4149 0.091 Uiso 1 1 calc R . .
C14 C 1.1594(5) 1.0791(9) 0.4524(3) 0.080(2) Uani 1 1 d . . .
H14A H 1.2135 1.1098 0.4774 0.096 Uiso 1 1 calc R . .
C15 C 1.0619(5) 1.1358(7) 0.4545(3) 0.0592(17) Uani 1 1 d . . .
C16 C 1.0422(6) 1.2347(9) 0.4929(3) 0.076(2) Uani 1 1 d . . .
H16A H 1.0941 1.2701 0.5185 0.091 Uiso 1 1 calc R . .
C17 C 0.9494(6) 1.2782(9) 0.4929(3) 0.075(2) Uani 1 1 d . . .
H17A H 0.9360 1.3393 0.5194 0.089 Uiso 1 1 calc R . .
C18 C 0.8719(5) 1.2318(8) 0.4530(2) 0.0598(16) Uani 1 1 d . . .
H18A H 0.8076 1.2656 0.4530 0.072 Uiso 1 1 calc R . .
C19 C 0.9817(4) 1.0915(6) 0.4163(2) 0.0446(13) Uani 1 1 d . . .
C20 C 0.9981(4) 0.9905(7) 0.3755(2) 0.0481(14) Uani 1 1 d . . .
C21 C 0.9339(5) 0.8575(7) 0.3007(3) 0.0557(16) Uani 1 1 d . . .
H21A H 0.8798 0.8302 0.2752 0.067 Uiso 1 1 calc R . .
C22 C 1.0264(5) 0.7971(8) 0.2979(3) 0.0673(19) Uani 1 1 d . . .
H22A H 1.0339 0.7325 0.2710 0.081 Uiso 1 1 calc R . .
C23 C 1.1053(5) 0.8342(8) 0.3352(3) 0.0682(19) Uani 1 1 d . . .
H23A H 1.1676 0.7930 0.3344 0.082 Uiso 1 1 calc R . .
C24 C 1.0937(4) 0.9341(7) 0.3748(3) 0.0560(16) Uani 1 1 d . . .
C25 C 0.3714(7) 0.8654(15) 0.2797(4) 0.132(4) Uani 1 1 d . . .
H25A H 0.3476 0.8776 0.3090 0.158 Uiso 1 1 calc R . .
C26 C 0.3061(6) 0.8559(15) 0.2338(5) 0.131(4) Uani 1 1 d . . .
H26A H 0.2382 0.8554 0.2325 0.157 Uiso 1 1 calc R . .
C27 C 0.3396(6) 0.8470(13) 0.1904(4) 0.113(3) Uani 1 1 d . . .
H27A H 0.2949 0.8447 0.1593 0.135 Uiso 1 1 calc R . .
C28 C 0.4409(5) 0.8415(9) 0.1926(3) 0.074(2) Uani 1 1 d . . .
H28A H 0.4644 0.8332 0.1631 0.088 Uiso 1 1 calc R . .
C29 C 0.5062(4) 0.8482(7) 0.2382(2) 0.0478(14) Uani 1 1 d . . .
C30 C 0.4715(5) 0.8571(11) 0.2824(3) 0.091(3) Uani 1 1 d . . .
H30A H 0.5158 0.8574 0.3136 0.109 Uiso 1 1 calc R . .
O1 O 0.6717(3) 0.8067(4) 0.18594(14) 0.0473(9) Uani 1 1 d . . .
O2 O 0.6899(3) 0.6877(4) 0.28237(15) 0.0519(10) Uani 1 1 d . . .
H2A H 0.7242 0.6281 0.2692 0.078 Uiso 1 1 calc R . .
O3 O 0.7012(3) 1.0104(4) 0.26772(14) 0.0467(9) Uani 1 1 d . . .
O4 O 0.3333(7) 1.0577(11) 0.0737(4) 0.185(4) Uani 1 1 d . . .
O5 O 0.1905(7) 0.9061(9) 0.0531(3) 0.169(4) Uani 1 1 d . . .
O6 O 0.1975(6) 1.1597(10) 0.0158(3) 0.141(3) Uani 1 1 d . . .
O7 O 0.1890(4) 1.1394(7) 0.0991(2) 0.0946(18) Uani 1 1 d . . .
O1W O 0.5760(6) 1.0534(9) 0.1108(3) 0.154(3) Uani 1 1 d . . .
H1WA H 0.5977 0.9801 0.1322 0.185 Uiso 1 1 d R . .
H1WB H 0.5131 1.0472 0.1029 0.185 Uiso 1 1 d R . .

loop_
_atom_site_aniso_label
_atom_site_aniso_U_11
_atom_site_aniso_U_22
_atom_site_aniso_U_33
_atom_site_aniso_U_23
_atom_site_aniso_U_13
_atom_site_aniso_U_12
Mn1 0.0359(4) 0.0459(5) 0.0415(5) 0.0010(4) 0.0095(3) 0.0031(4)
As1 0.0365(3) 0.0381(3) 0.0418(3) 0.0003(2) 0.0083(2) -0.0011(2)
Cl1 0.151(2) 0.0927(15) 0.0966(19) -0.0276(13) 0.0731(17) -0.0556(15)
N1 0.037(2) 0.049(3) 0.054(3) -0.003(2) 0.008(2) 0.008(2)
N2 0.045(3) 0.049(3) 0.042(3) 0.001(2) 0.006(2) 0.002(2)
N3 0.047(3) 0.047(3) 0.055(3) 0.001(2) 0.021(2) 0.001(2)
N4 0.048(3) 0.053(3) 0.042(3) 0.003(2) 0.005(2) -0.004(2)
C1 0.064(5) 0.106(6) 0.077(5) 0.005(5) 0.039(4) -0.009(4)
C2 0.057(4) 0.092(6) 0.095(6) 0.004(5) 0.036(4) 0.002(4)
C3 0.046(3) 0.072(4) 0.056(4) -0.007(3) 0.018(3) -0.002(3)
C4 0.057(4) 0.083(5) 0.082(5) -0.008(4) 0.026(4) 0.018(4)
C5 0.066(4) 0.068(4) 0.087(6) 0.004(4) 0.028(4) 0.022(4)
C6 0.060(4) 0.064(4) 0.057(4) 0.001(3) 0.025(3) 0.007(3)
C7 0.038(3) 0.055(4) 0.051(4) -0.005(3) 0.013(3) -0.005(3)
C8 0.045(3) 0.053(3) 0.047(3) -0.001(3) 0.018(3) -0.008(3)
C9 0.065(4) 0.065(4) 0.042(4) 0.006(3) 0.001(3) 0.008(3)
C10 0.088(5) 0.057(4) 0.055(4) 0.017(3) -0.002(4) -0.011(4)
C11 0.085(5) 0.079(5) 0.054(4) 0.011(4) 0.015(4) -0.021(4)
C12 0.070(4) 0.065(4) 0.051(4) 0.007(3) 0.012(3) -0.015(4)
C13 0.038(4) 0.089(5) 0.098(6) -0.002(5) 0.007(4) 0.008(3)
C14 0.039(4) 0.090(5) 0.099(6) -0.008(5) -0.012(4) -0.007(4)
C15 0.047(4) 0.056(4) 0.065(4) 0.000(3) -0.009(3) -0.003(3)
C16 0.073(5) 0.087(5) 0.060(5) -0.017(4) -0.005(4) -0.010(4)
C17 0.077(5) 0.090(5) 0.055(5) -0.023(4) 0.011(4) -0.006(4)
C18 0.066(4) 0.062(4) 0.052(4) -0.012(3) 0.015(3) 0.003(3)
C19 0.044(3) 0.043(3) 0.044(3) 0.001(3) 0.004(2) 0.002(3)
C20 0.036(3) 0.047(3) 0.059(4) 0.007(3) 0.006(3) 0.004(2)
C21 0.048(4) 0.056(4) 0.062(4) -0.015(3) 0.012(3) 0.003(3)
C22 0.061(4) 0.064(4) 0.079(5) -0.011(4) 0.022(4) 0.017(3)
C23 0.047(4) 0.070(4) 0.091(6) 0.004(4) 0.023(4) 0.019(3)
C24 0.033(3) 0.050(3) 0.082(5) -0.001(3) 0.005(3) 0.007(3)
C25 0.058(5) 0.239(13) 0.109(8) -0.047(8) 0.041(5) -0.017(7)
C26 0.040(5) 0.219(13) 0.135(10) -0.024(9) 0.020(5) -0.008(6)
C27 0.051(5) 0.178(10) 0.099(8) -0.002(7) -0.005(5) -0.002(5)
C28 0.051(4) 0.108(6) 0.060(5) -0.008(4) 0.008(3) 0.001(4)
C29 0.040(3) 0.047(3) 0.057(4) -0.006(3) 0.012(3) -0.008(2)
C30 0.045(4) 0.166(9) 0.064(5) -0.022(5) 0.014(3) -0.010(4)
O1 0.056(2) 0.047(2) 0.042(2) -0.0025(17) 0.0172(18) -0.0003(18)
O2 0.066(3) 0.046(2) 0.046(2) 0.0072(18) 0.017(2) 0.0130(19)
O3 0.048(2) 0.047(2) 0.044(2) -0.0012(18) 0.0076(17) -0.0085(17)
O4 0.135(7) 0.203(9) 0.253(12) 0.009(8) 0.124(8) -0.007(6)
O5 0.277(11) 0.127(6) 0.135(7) -0.058(5) 0.115(7) -0.097(7)
O6 0.173(8) 0.164(7) 0.094(6) -0.003(5) 0.048(5) -0.028(5)
O7 0.106(4) 0.105(4) 0.082(4) -0.031(3) 0.042(3) -0.027(3)
O1W 0.164(7) 0.137(6) 0.158(8) 0.033(6) 0.027(6) -0.011(5)

loop_
_atom_type_symbol
_atom_type_description
_atom_type_scat_dispersion_real
_atom_type_scat_dispersion_imag
_atom_type_scat_source
C C 0.0033 0.0016 'International Tables Vol C Tables 4.2.6.8 and 6.1.1.4'
H H 0.0000 0.0000 'International Tables Vol C Tables 4.2.6.8 and 6.1.1.4'
N N 0.0061 0.0033 'International Tables Vol C Tables 4.2.6.8 and 6.1.1.4'
O O 0.0106 0.0060 'International Tables Vol C Tables 4.2.6.8 and 6.1.1.4'
Cl Cl 0.1484 0.1585 'International Tables Vol C Tables 4.2.6.8 and 6.1.1.4'
Mn Mn 0.3368 0.7283 'International Tables Vol C Tables 4.2.6.8 and 6.1.1.4'
As As 0.0499 2.0058 'International Tables Vol C Tables 4.2.6.8 and 6.1.1.4'

loop_
_geom_angle_atom_site_label_1
_geom_angle_atom_site_label_2
_geom_angle_atom_site_label_3
_geom_angle
_geom_angle_site_symmetry_1
_geom_angle_site_symmetry_3
_geom_angle_publ_flag
O1 Mn1 O3 93.26(14) 2_655 . ?
O1 Mn1 N3 89.64(16) 2_655 . ?
O3 Mn1 N3 94.43(16) . . ?
O1 Mn1 N4 160.24(16) 2_655 . ?
O3 Mn1 N4 97.40(16) . . ?
N3 Mn1 N4 73.03(17) . . ?
O1 Mn1 N1 92.90(16) 2_655 . ?
O3 Mn1 N1 93.05(16) . . ?
N3 Mn1 N1 171.95(18) . . ?
N4 Mn1 N1 103.05(17) . . ?
O1 Mn1 N2 86.07(16) 2_655 . ?
O3 Mn1 N2 166.72(16) . . ?
N3 Mn1 N2 98.83(18) . . ?
N4 Mn1 N2 87.27(17) . . ?
N1 Mn1 N2 73.76(17) . . ?
O1 As1 O3 111.77(18) . . ?
O1 As1 O2 109.43(18) . . ?
O3 As1 O2 107.13(19) . . ?
O1 As1 C29 111.7(2) . . ?
O3 As1 C29 111.5(2) . . ?
O2 As1 C29 105.1(2) . . ?
O6 Cl1 O5 115.9(5) . . ?
O6 Cl1 O7 110.3(5) . . ?
O5 Cl1 O7 111.1(4) . . ?
O6 Cl1 O4 107.1(5) . . ?
O5 Cl1 O4 105.1(6) . . ?
O7 Cl1 O4 106.7(5) . . ?
C21 N1 C20 117.8(5) . . ?
C21 N1 Mn1 127.7(4) . . ?
C20 N1 Mn1 114.0(4) . . ?
C18 N2 C19 118.3(5) . . ?
C18 N2 Mn1 126.6(4) . . ?
C19 N2 Mn1 114.4(4) . . ?
C6 N3 C7 118.4(5) . . ?
C6 N3 Mn1 125.4(4) . . ?
C7 N3 Mn1 115.7(4) . . ?
C9 N4 C8 118.1(5) . . ?
C9 N4 Mn1 126.7(4) . . ?
C8 N4 Mn1 115.2(4) . . ?
C2 C1 C12 122.3(7) . . ?
C2 C1 H1A 118.8 . . ?
C12 C1 H1A 118.8 . . ?
C1 C2 C3 121.7(7) . . ?
C1 C2 H2B 119.1 . . ?
C3 C2 H2B 119.1 . . ?
C4 C3 C2 124.7(6) . . ?
C4 C3 C7 116.9(6) . . ?
C2 C3 C7 118.3(6) . . ?
C5 C4 C3 120.3(6) . . ?
C5 C4 H4A 119.9 . . ?
C3 C4 H4A 119.9 . . ?
C4 C5 C6 118.8(7) . . ?
C4 C5 H5A 120.6 . . ?
C6 C5 H5A 120.6 . . ?
N3 C6 C5 123.6(6) . . ?
N3 C6 H6A 118.2 . . ?
C5 C6 H6A 118.2 . . ?
N3 C7 C8 118.4(5) . . ?
N3 C7 C3 121.9(5) . . ?
C8 C7 C3 119.7(5) . . ?
N4 C8 C12 123.5(6) . . ?
N4 C8 C7 117.5(5) . . ?
C12 C8 C7 118.9(6) . . ?
N4 C9 C10 122.5(6) . . ?
N4 C9 H9A 118.8 . . ?
C10 C9 H9A 118.8 . . ?
C11 C10 C9 118.4(6) . . ?
C11 C10 H10A 120.8 . . ?
C9 C10 H10A 120.8 . . ?
C10 C11 C12 121.4(7) . . ?
C10 C11 H11A 119.3 . . ?
C12 C11 H11A 119.3 . . ?
C11 C12 C8 116.1(7) . . ?
C11 C12 C1 124.9(7) . . ?
C8 C12 C1 118.9(6) . . ?
C14 C13 C24 121.9(6) . . ?
C14 C13 H13A 119.1 . . ?
C24 C13 H13A 119.1 . . ?
C13 C14 C15 121.1(6) . . ?
C13 C14 H14A 119.5 . . ?
C15 C14 H14A 119.5 . . ?
C19 C15 C16 117.3(6) . . ?
C19 C15 C14 118.9(6) . . ?
C16 C15 C14 123.8(6) . . ?
C17 C16 C15 120.1(6) . . ?
C17 C16 H16A 120.0 . . ?
C15 C16 H16A 120.0 . . ?
C16 C17 C18 119.9(7) . . ?
C16 C17 H17A 120.0 . . ?
C18 C17 H17A 120.0 . . ?
N2 C18 C17 121.9(6) . . ?
N2 C18 H18A 119.1 . . ?
C17 C18 H18A 119.1 . . ?
N2 C19 C15 122.4(6) . . ?
N2 C19 C20 118.1(5) . . ?
C15 C19 C20 119.6(5) . . ?
N1 C20 C24 121.3(6) . . ?
N1 C20 C19 118.3(5) . . ?
C24 C20 C19 120.4(5) . . ?
N1 C21 C22 123.8(6) . . ?
N1 C21 H21A 118.1 . . ?
C22 C21 H21A 118.1 . . ?
C23 C22 C21 118.6(6) . . ?
C23 C22 H22A 120.7 . . ?
C21 C22 H22A 120.7 . . ?
C22 C23 C24 120.3(6) . . ?
C22 C23 H23A 119.9 . . ?
C24 C23 H23A 119.9 . . ?
C23 C24 C20 118.3(6) . . ?
C23 C24 C13 123.6(6) . . ?
C20 C24 C13 118.1(6) . . ?
C30 C25 C26 120.2(9) . . ?
C30 C25 H25A 119.9 . . ?
C26 C25 H25A 119.9 . . ?
C27 C26 C25 120.7(9) . . ?
C27 C26 H26A 119.6 . . ?
C25 C26 H26A 119.6 . . ?
C26 C27 C28 119.5(9) . . ?
C26 C27 H27A 120.3 . . ?
C28 C27 H27A 120.3 . . ?
C29 C28 C27 120.0(8) . . ?
C29 C28 H28A 120.0 . . ?
C27 C28 H28A 120.0 . . ?
C28 C29 C30 120.2(6) . . ?
C28 C29 As1 120.4(5) . . ?
C30 C29 As1 119.4(5) . . ?
C25 C30 C29 119.3(8) . . ?
C25 C30 H30A 120.4 . . ?
C29 C30 H30A 120.4 . . ?
As1 O1 Mn1 128.8(2) . 2_645 ?
As1 O2 H2A 109.5 . . ?
As1 O3 Mn1 136.7(2) . . ?
H1WA O1W H1WB 108.6 . . ?

loop_
_geom_bond_atom_site_label_1
_geom_bond_atom_site_label_2
_geom_bond_distance
_geom_bond_site_symmetry_2
_geom_bond_publ_flag
Mn1 O1 2.151(4) 2_655 ?
Mn1 O3 2.153(4) . ?
Mn1 N3 2.257(5) . ?
Mn1 N4 2.279(5) . ?
Mn1 N1 2.280(4) . ?
Mn1 N2 2.281(5) . ?
As1 O1 1.658(4) . ?
As1 O3 1.667(4) . ?
As1 O2 1.721(4) . ?
As1 C29 1.914(6) . ?
Cl1 O6 1.385(8) . ?
Cl1 O5 1.392(7) . ?
Cl1 O7 1.413(5) . ?
Cl1 O4 1.510(9) . ?
N1 C21 1.331(7) . ?
N1 C20 1.371(7) . ?
N2 C18 1.323(7) . ?
N2 C19 1.361(7) . ?
N3 C6 1.323(7) . ?
N3 C7 1.353(7) . ?
N4 C9 1.328(8) . ?
N4 C8 1.359(7) . ?
C1 C2 1.312(10) . ?
C1 C12 1.423(10) . ?
C1 H1A 0.9300 . ?
C2 C3 1.420(10) . ?
C2 H2B 0.9300 . ?
C3 C4 1.400(9) . ?
C3 C7 1.429(8) . ?
C4 C5 1.362(10) . ?
C4 H4A 0.9300 . ?
C5 C6 1.391(9) . ?
C5 H5A 0.9300 . ?
C6 H6A 0.9300 . ?
C7 C8 1.426(8) . ?
C8 C12 1.414(8) . ?
C9 C10 1.421(9) . ?
C9 H9A 0.9300 . ?
C10 C11 1.362(10) . ?
C10 H10A 0.9300 . ?
C11 C12 1.398(10) . ?
C11 H11A 0.9300 . ?
C13 C14 1.350(11) . ?
C13 C24 1.424(9) . ?
C13 H13A 0.9300 . ?
C14 C15 1.439(10) . ?
C14 H14A 0.9300 . ?
C15 C19 1.392(8) . ?
C15 C16 1.400(10) . ?
C16 C17 1.332(9) . ?
C16 H16A 0.9300 . ?
C17 C18 1.402(9) . ?
C17 H17A 0.9300 . ?
C18 H18A 0.9300 . ?
C19 C20 1.447(8) . ?
C20 C24 1.404(8) . ?
C21 C22 1.389(8) . ?
C21 H21A 0.9300 . ?
C22 C23 1.352(9) . ?
C22 H22A 0.9300 . ?
C23 C24 1.396(10) . ?
C23 H23A 0.9300 . ?
C25 C30 1.369(10) . ?
C25 C26 1.372(15) . ?
C25 H25A 0.9300 . ?
C26 C27 1.357(14) . ?
C26 H26A 0.9300 . ?
C27 C28 1.388(10) . ?
C27 H27A 0.9300 . ?
C28 C29 1.365(9) . ?
C28 H28A 0.9300 . ?
C29 C30 1.385(9) . ?
C30 H30A 0.9300 . ?
O1 Mn1 2.151(4) 2_645 ?
O2 H2A 0.8200 . ?
O1W H1WA 0.8500 . ?
O1W H1WB 0.8500 . ?

loop_
_geom_hbond_atom_site_label_D
_geom_hbond_atom_site_label_H
_geom_hbond_atom_site_label_A
_geom_hbond_distance_DH
_geom_hbond_distance_HA
_geom_hbond_distance_DA
_geom_hbond_angle_DHA
_geom_hbond_site_symmetry_A
O2 H2A O3 0.82 1.86 2.678(5) 172.6 2_645
O1W H1WA O1 0.85 2.15 2.992(9) 172.4 .
